data_7120117
loop_
_publ_author_name
'Liu, Rai-Shung'
'Hsu, Yu-Chen'
'Lai, Jing-He'

_publ_section_title
;
 Gold-catalyzed Oxidative Hydroacylation Reactions of &#xF061;-Imino
 Alkynes with Aldehydes and O2
;
_journal_name_full 'Chem. Commun.'
_journal_paper_doi 10.1039/C7CC03421K
_journal_year 2017
_chemical_formula_sum 'C27 H24 F3 N O2'
_chemical_formula_weight 451.47
_space_group_crystal_system monoclinic
_space_group_IT_number 14
_space_group_name_Hall '-P 2ybc'
_space_group_name_H-M_alt 'P 1 21/c 1'
_symmetry_space_group_name_Hall '-P 2ybc'
_symmetry_space_group_name_H-M 'P 1 21/c 1'
_atom_sites_solution_hydrogens geom
_audit_creation_method SHELXL-2014/6
_audit_update_record
;
2017-01-24 deposited with the CCDC.
2017-05-08 downloaded from the CCDC.
;
_cell_angle_alpha 90
_cell_angle_beta 93.353(4)
_cell_angle_gamma 90
_cell_formula_units_Z 4
_cell_length_a 14.9856(13)
_cell_length_b 10.6591(8)
_cell_length_c 14.4299(13)
_cell_measurement_reflns_used 3526
_cell_measurement_temperature 296(2)
_cell_measurement_theta_max 25.4499
_cell_measurement_theta_min 2.6980
_cell_volume 2301.0(3)
_computing_cell_refinement 'SAINT V8.34A (Bruker AXS Inc., 2013)'
_computing_data_collection 'APEX2 (Bruker AXS, 2010)'
_computing_data_reduction 'SAINT V8.34A (Bruker AXS Inc., 2013)'
_computing_molecular_graphics 'SHELXTL (Sheldrick, 2008)'
_computing_publication_material SHELXTL
_computing_structure_refinement 'SHELXL-2014/6 (Sheldrick, 2014)'
_diffrn_ambient_temperature 296(2)
_diffrn_detector_area_resol_mean 8.3333
_diffrn_measured_fraction_theta_full 0.998
_diffrn_measured_fraction_theta_max 0.997
_diffrn_measurement_device_type 'Bruker APEX-II CCD'
_diffrn_measurement_method '\f and \w scans'
_diffrn_radiation_type MoK\a
_diffrn_radiation_wavelength 0.71073
_diffrn_reflns_av_R_equivalents 0.0428
_diffrn_reflns_av_unetI/netI 0.0487
_diffrn_reflns_Laue_measured_fraction_full 0.998
_diffrn_reflns_Laue_measured_fraction_max 0.997
_diffrn_reflns_limit_h_max 18
_diffrn_reflns_limit_h_min -18
_diffrn_reflns_limit_k_max 13
_diffrn_reflns_limit_k_min -13
_diffrn_reflns_limit_l_max 10
_diffrn_reflns_limit_l_min -18
_diffrn_reflns_number 17841
_diffrn_reflns_point_group_measured_fraction_full 0.998
_diffrn_reflns_point_group_measured_fraction_max 0.997
_diffrn_reflns_theta_full 25.242
_diffrn_reflns_theta_max 26.369
_diffrn_reflns_theta_min 1.361
_exptl_absorpt_coefficient_mu 0.098
_exptl_absorpt_correction_T_max 0.9485
_exptl_absorpt_correction_T_min 0.8372
_exptl_absorpt_correction_type multi-scan
_exptl_absorpt_process_details 'SADABS V2014/4 (Bruker AXS Inc.)'
_exptl_crystal_colour 'Pale Yellow'
_exptl_crystal_density_diffrn 1.303
_exptl_crystal_density_meas ?
_exptl_crystal_density_method 'not measured'
_exptl_crystal_description Tabullar
_exptl_crystal_F_000 944
_exptl_crystal_size_max 0.15
_exptl_crystal_size_mid 0.08
_exptl_crystal_size_min 0.02
_refine_diff_density_max 0.941
_refine_diff_density_min -0.366
_refine_diff_density_rms 0.102
_refine_ls_extinction_method none
_refine_ls_goodness_of_fit_ref 1.078
_refine_ls_hydrogen_treatment constr
_refine_ls_matrix_type full
_refine_ls_number_parameters 301
_refine_ls_number_reflns 4693
_refine_ls_number_restraints 0
_refine_ls_restrained_S_all 1.078
_refine_ls_R_factor_all 0.0947
_refine_ls_R_factor_gt 0.0631
_refine_ls_shift/su_max 0.001
_refine_ls_shift/su_mean 0.000
_refine_ls_structure_factor_coef Fsqd
_refine_ls_weighting_details 'w=1/[\s^2^(Fo^2^)+(0.1235P)^2^+0.8520P] where P=(Fo^2^+2Fc^2^)/3'
_refine_ls_weighting_scheme calc
_refine_ls_wR_factor_gt 0.1869
_refine_ls_wR_factor_ref 0.2198
_reflns_Friedel_coverage 0.000
_reflns_number_gt 3235
_reflns_number_total 4693
_reflns_threshold_expression 'I > 2\s(I)'
_cod_data_source_file c7cc03421k2.cif
_cod_data_source_block 160222LT
_cod_depositor_comments
;
The following automatic conversions were performed:

'_exptl_crystal_density_meas' value 'not measured' was changed to '?'
- the value is perceived as not measured.

Automatic conversion script
Id: cif_fix_values 4973 2017-02-22 13:04:09Z antanas 
;
_cod_database_code 7120117
_shelx_space_group_comment
;
The symmetry employed for this shelxl refinement is uniquely defined
by the following loop, which should always be used as a source of
symmetry information in preference to the above space-group names.
They are only intended as comments.
;
_shelxl_version_number 2014/6

loop_
_space_group_symop_operation_xyz
'x, y, z'
'-x, y+1/2, -z+1/2'
'-x, -y, -z'
'x, -y-1/2, z-1/2'

loop_
_atom_site_label
_atom_site_type_symbol
_atom_site_fract_x
_atom_site_fract_y
_atom_site_fract_z
_atom_site_U_iso_or_equiv
_atom_site_adp_type
_atom_site_occupancy
_atom_site_site_symmetry_order
_atom_site_calc_flag
_atom_site_refinement_flags_posn
_atom_site_refinement_flags_adp
F1 F 1.09546(15) 0.1308(2) 0.4356(2) 0.0865(9) Uani 1 1 d . .
F2 F 1.05521(16) 0.2767(4) 0.34875(18) 0.1116(12) Uani 1 1 d . .
F3 F 1.12440(13) 0.3182(2) 0.47573(18) 0.0727(7) Uani 1 1 d . .
O1 O 0.68483(12) 0.36006(18) 0.83416(12) 0.0309(5) Uani 1 1 d . .
O2 O 0.54609(12) 0.21452(18) 0.68203(12) 0.0313(5) Uani 1 1 d . .
N1 N 0.70927(14) 0.35557(19) 0.67894(14) 0.0218(5) Uani 1 1 d . .
C1 C 0.8074(3) -0.0705(3) 0.8139(2) 0.0469(9) Uani 1 1 d . .
H1 H 0.8287 -0.1513 0.8254 0.056 Uiso 1 1 calc R U
C2 C 0.8631(2) 0.0194(3) 0.7816(2) 0.0444(8) Uani 1 1 d . .
H21 H 0.9222 -0.0008 0.7715 0.053 Uiso 1 1 calc R U
C3 C 0.8322(2) 0.1404(3) 0.76373(19) 0.0358(7) Uani 1 1 d . .
H22 H 0.8705 0.2012 0.7425 0.043 Uiso 1 1 calc R U
C4 C 0.74337(19) 0.1702(3) 0.77770(17) 0.0290(6) Uani 1 1 d . .
C5 C 0.70908(17) 0.3030(3) 0.76593(17) 0.0258(6) Uani 1 1 d . .
C6 C 0.71816(16) 0.2740(2) 0.59985(16) 0.0223(5) Uani 1 1 d . .
C7 C 0.64826(17) 0.2086(2) 0.56273(17) 0.0249(6) Uani 1 1 d . .
H16 H 0.6574 0.1640 0.5087 0.030 Uiso 1 1 calc R U
C8 C 0.55784(17) 0.2004(2) 0.59944(17) 0.0249(6) Uani 1 1 d . .
C9 C 0.48027(17) 0.1717(2) 0.53216(17) 0.0233(6) Uani 1 1 d . .
C10 C 0.48943(17) 0.1615(2) 0.43713(18) 0.0248(6) Uani 1 1 d . .
H15 H 0.5446 0.1749 0.4125 0.030 Uiso 1 1 calc R U
C11 C 0.41451(18) 0.1309(2) 0.37883(19) 0.0300(6) Uani 1 1 d . .
H14 H 0.4200 0.1233 0.3152 0.036 Uiso 1 1 calc R U
C12 C 0.33209(18) 0.1118(2) 0.41576(19) 0.0289(6) Uani 1 1 d . .
H2 H 0.2826 0.0905 0.3771 0.035 Uiso 1 1 calc R U
C13 C 0.7196(3) -0.0415(3) 0.82949(19) 0.0445(8) Uani 1 1 d . .
H24 H 0.6820 -0.1027 0.8515 0.053 Uiso 1 1 calc R U
C14 C 0.6874(2) 0.0799(3) 0.81225(18) 0.0341(7) Uani 1 1 d . .
H23 H 0.6287 0.1001 0.8239 0.041 Uiso 1 1 calc R U
C15 C 0.67540(17) 0.4900(2) 0.66299(17) 0.0247(6) Uani 1 1 d . .
C16 C 0.57841(18) 0.5028(3) 0.69033(19) 0.0305(6) Uani 1 1 d . .
H4 H 0.5604 0.5891 0.6854 0.046 Uiso 1 1 calc R U
H3 H 0.5740 0.4748 0.7531 0.046 Uiso 1 1 calc R U
H5 H 0.5402 0.4526 0.6496 0.046 Uiso 1 1 calc R U
C17 C 0.6791(2) 0.5239(3) 0.56063(18) 0.0319(6) Uani 1 1 d . .
H6 H 0.6391 0.4706 0.5242 0.048 Uiso 1 1 calc R U
H8 H 0.7390 0.5126 0.5417 0.048 Uiso 1 1 calc R U
H7 H 0.6617 0.6099 0.5516 0.048 Uiso 1 1 calc R U
C18 C 0.73663(18) 0.5792(3) 0.72104(19) 0.0318(6) Uani 1 1 d . .
H11 H 0.7966 0.5724 0.7016 0.048 Uiso 1 1 calc R U
H9 H 0.7356 0.5572 0.7855 0.048 Uiso 1 1 calc R U
H10 H 0.7160 0.6639 0.7123 0.048 Uiso 1 1 calc R U
C19 C 0.32374(18) 0.1246(2) 0.51040(19) 0.0286(6) Uani 1 1 d . .
H12 H 0.2683 0.1131 0.5349 0.034 Uiso 1 1 calc R U
C20 C 0.39685(18) 0.1540(2) 0.56846(18) 0.0263(6) Uani 1 1 d . .
H13 H 0.3907 0.1621 0.6319 0.032 Uiso 1 1 calc R U
C21 C 0.80755(16) 0.2668(2) 0.55964(17) 0.0221(5) Uani 1 1 d . .
C22 C 0.82743(18) 0.1701(2) 0.49868(18) 0.0278(6) Uani 1 1 d . .
H17 H 0.7842 0.1100 0.4830 0.033 Uiso 1 1 calc R U
C23 C 0.90968(18) 0.1622(3) 0.4615(2) 0.0320(6) Uani 1 1 d . .
H20 H 0.9215 0.0969 0.4214 0.038 Uiso 1 1 calc R U
C24 C 0.97520(17) 0.2513(3) 0.48357(19) 0.0302(6) Uani 1 1 d . .
C25 C 0.95783(18) 0.3459(3) 0.5462(2) 0.0334(7) Uani 1 1 d . .
H19 H 1.0019 0.4043 0.5631 0.040 Uiso 1 1 calc R U
C26 C 0.87479(18) 0.3531(3) 0.5836(2) 0.0315(6) Uani 1 1 d . .
H18 H 0.8638 0.4168 0.6255 0.038 Uiso 1 1 calc R U
C27 C 1.0627(2) 0.2449(3) 0.4384(2) 0.0424(8) Uani 1 1 d . .

loop_
_atom_site_aniso_label
_atom_site_aniso_U_11
_atom_site_aniso_U_22
_atom_site_aniso_U_33
_atom_site_aniso_U_23
_atom_site_aniso_U_13
_atom_site_aniso_U_12
F1 0.0479(13) 0.0580(14) 0.159(3) -0.0152(15) 0.0525(15) 0.0028(11)
F2 0.0455(13) 0.231(4) 0.0609(16) 0.037(2) 0.0245(11) 0.0115(18)
F3 0.0349(11) 0.0856(16) 0.1007(19) -0.0405(14) 0.0295(11) -0.0224(11)
O1 0.0327(11) 0.0405(11) 0.0200(9) -0.0006(8) 0.0057(8) 0.0026(9)
O2 0.0316(10) 0.0405(11) 0.0223(10) -0.0013(8) 0.0048(8) -0.0084(9)
N1 0.0220(11) 0.0248(11) 0.0187(10) -0.0002(8) 0.0016(8) -0.0007(9)
C1 0.075(3) 0.0340(16) 0.0309(16) 0.0011(13) -0.0092(16) 0.0098(17)
C2 0.053(2) 0.0466(18) 0.0326(16) 0.0030(14) -0.0044(15) 0.0156(16)
C3 0.0402(17) 0.0397(16) 0.0271(14) 0.0035(12) -0.0006(13) 0.0065(13)
C4 0.0362(15) 0.0365(15) 0.0139(12) 0.0007(11) -0.0024(11) -0.0007(12)
C5 0.0228(13) 0.0335(14) 0.0212(13) -0.0014(11) 0.0028(10) -0.0025(11)
C6 0.0240(13) 0.0261(12) 0.0169(12) 0.0028(10) 0.0027(10) 0.0000(11)
C7 0.0253(13) 0.0308(13) 0.0188(12) -0.0003(10) 0.0018(10) -0.0002(11)
C8 0.0283(14) 0.0233(13) 0.0234(13) 0.0011(10) 0.0043(11) -0.0031(11)
C9 0.0252(13) 0.0193(12) 0.0255(13) 0.0005(10) 0.0015(11) 0.0014(10)
C10 0.0225(13) 0.0253(13) 0.0273(13) -0.0008(11) 0.0083(11) 0.0004(11)
C11 0.0331(15) 0.0316(14) 0.0254(13) -0.0031(11) 0.0029(12) 0.0019(12)
C12 0.0275(14) 0.0283(13) 0.0306(14) -0.0010(12) -0.0015(11) -0.0031(11)
C13 0.074(2) 0.0362(16) 0.0228(14) 0.0041(12) -0.0048(15) -0.0114(16)
C14 0.0446(17) 0.0383(16) 0.0193(13) 0.0021(12) 0.0008(12) -0.0056(14)
C15 0.0278(14) 0.0229(12) 0.0238(13) 0.0009(10) 0.0056(11) 0.0016(11)
C16 0.0290(14) 0.0314(14) 0.0317(14) 0.0015(12) 0.0062(12) 0.0040(12)
C17 0.0410(16) 0.0289(14) 0.0264(14) 0.0041(11) 0.0079(12) 0.0013(13)
C18 0.0323(15) 0.0303(14) 0.0338(15) -0.0046(12) 0.0098(12) -0.0030(12)
C19 0.0237(13) 0.0288(13) 0.0336(15) 0.0045(12) 0.0044(11) -0.0046(11)
C20 0.0308(14) 0.0248(13) 0.0236(13) 0.0026(10) 0.0059(11) -0.0010(11)
C21 0.0221(13) 0.0228(12) 0.0214(12) 0.0022(10) 0.0001(10) -0.0011(10)
C22 0.0248(14) 0.0299(14) 0.0287(14) -0.0050(11) 0.0020(11) -0.0057(11)
C23 0.0283(14) 0.0364(15) 0.0319(15) -0.0113(12) 0.0060(12) -0.0008(12)
C24 0.0240(14) 0.0343(15) 0.0325(15) -0.0002(12) 0.0027(12) 0.0010(12)
C25 0.0238(14) 0.0331(15) 0.0434(17) -0.0067(13) 0.0028(12) -0.0062(12)
C26 0.0281(15) 0.0303(14) 0.0364(15) -0.0095(12) 0.0051(12) -0.0016(12)
C27 0.0281(15) 0.0476(19) 0.052(2) -0.0083(15) 0.0073(14) -0.0031(14)

loop_
_atom_type_symbol
_atom_type_description
_atom_type_scat_dispersion_real
_atom_type_scat_dispersion_imag
_atom_type_scat_source
C C 0.0033 0.0016 'International Tables Vol C Tables 4.2.6.8 and 6.1.1.4'
H H 0.0000 0.0000 'International Tables Vol C Tables 4.2.6.8 and 6.1.1.4'
N N 0.0061 0.0033 'International Tables Vol C Tables 4.2.6.8 and 6.1.1.4'
O O 0.0106 0.0060 'International Tables Vol C Tables 4.2.6.8 and 6.1.1.4'
F F 0.0171 0.0103 'International Tables Vol C Tables 4.2.6.8 and 6.1.1.4'

loop_
_geom_angle_atom_site_label_1
_geom_angle_atom_site_label_2
_geom_angle_atom_site_label_3
_geom_angle
C5 N1 C6 118.7(2)
C5 N1 C15 120.0(2)
C6 N1 C15 119.21(18)
C2 C1 C13 120.2(3)
C2 C1 H1 119.9
C13 C1 H1 119.9
C1 C2 C3 120.6(3)
C1 C2 H21 119.7
C3 C2 H21 119.7
C2 C3 C4 119.7(3)
C2 C3 H22 120.1
C4 C3 H22 120.1
C14 C4 C3 119.7(3)
C14 C4 C5 118.7(3)
C3 C4 C5 121.2(2)
O1 C5 N1 123.1(2)
O1 C5 C4 119.2(2)
N1 C5 C4 117.7(2)
C7 C6 N1 121.4(2)
C7 C6 C21 121.0(2)
N1 C6 C21 117.6(2)
C6 C7 C8 126.5(2)
C6 C7 H16 116.8
C8 C7 H16 116.8
O2 C8 C7 121.7(2)
O2 C8 C9 120.3(2)
C7 C8 C9 118.0(2)
C10 C9 C20 120.1(2)
C10 C9 C8 122.4(2)
C20 C9 C8 117.5(2)
C9 C10 C11 119.2(2)
C9 C10 H15 120.4
C11 C10 H15 120.4
C12 C11 C10 120.2(2)
C12 C11 H14 119.9
C10 C11 H14 119.9
C19 C12 C11 119.8(2)
C19 C12 H2 120.1
C11 C12 H2 120.1
C1 C13 C14 120.0(3)
C1 C13 H24 120.0
C14 C13 H24 120.0
C4 C14 C13 119.7(3)
C4 C14 H23 120.1
C13 C14 H23 120.1
C17 C15 N1 109.7(2)
C17 C15 C16 108.5(2)
N1 C15 C16 110.8(2)
C17 C15 C18 109.1(2)
N1 C15 C18 108.4(2)
C16 C15 C18 110.4(2)
C15 C16 H4 109.5
C15 C16 H3 109.5
H4 C16 H3 109.5
C15 C16 H5 109.5
H4 C16 H5 109.5
H3 C16 H5 109.5
C15 C17 H6 109.5
C15 C17 H8 109.5
H6 C17 H8 109.5
C15 C17 H7 109.5
H6 C17 H7 109.5
H8 C17 H7 109.5
C15 C18 H11 109.5
C15 C18 H9 109.5
H11 C18 H9 109.5
C15 C18 H10 109.5
H11 C18 H10 109.5
H9 C18 H10 109.5
C20 C19 C12 120.5(3)
C20 C19 H12 119.7
C12 C19 H12 119.7
C19 C20 C9 120.1(2)
C19 C20 H13 120.0
C9 C20 H13 120.0
C26 C21 C22 117.7(2)
C26 C21 C6 121.5(2)
C22 C21 C6 120.8(2)
C23 C22 C21 121.3(2)
C23 C22 H17 119.4
C21 C22 H17 119.4
C22 C23 C24 120.5(2)
C22 C23 H20 119.8
C24 C23 H20 119.8
C25 C24 C23 119.2(3)
C25 C24 C27 121.2(2)
C23 C24 C27 119.6(2)
C26 C25 C24 120.0(2)
C26 C25 H19 120.0
C24 C25 H19 120.0
C25 C26 C21 121.3(2)
C25 C26 H18 119.4
C21 C26 H18 119.4
F3 C27 F1 108.0(3)
F3 C27 F2 105.4(3)
F1 C27 F2 102.5(3)
F3 C27 C24 114.2(3)
F1 C27 C24 113.2(3)
F2 C27 C24 112.6(3)

loop_
_geom_bond_atom_site_label_1
_geom_bond_atom_site_label_2
_geom_bond_distance
F1 C27 1.313(4)
F2 C27 1.335(4)
F3 C27 1.303(4)
O1 C5 1.230(3)
O2 C8 1.224(3)
N1 C5 1.375(3)
N1 C6 1.447(3)
N1 C15 1.533(3)
C1 C2 1.371(5)
C1 C13 1.382(5)
C1 H1 0.9300
C2 C3 1.390(4)
C2 H21 0.9300
C3 C4 1.394(4)
C3 H22 0.9300
C4 C14 1.388(4)
C4 C5 1.512(4)
C6 C7 1.343(4)
C6 C21 1.493(3)
C7 C8 1.486(4)
C7 H16 0.9300
C8 C9 1.502(4)
C9 C10 1.390(4)
C9 C20 1.396(4)
C10 C11 1.402(4)
C10 H15 0.9300
C11 C12 1.388(4)
C11 H14 0.9300
C12 C19 1.385(4)
C12 H2 0.9300
C13 C14 1.399(4)
C13 H24 0.9300
C14 H23 0.9300
C15 C17 1.525(4)
C15 C16 1.534(4)
C15 C18 1.536(4)
C16 H4 0.9600
C16 H3 0.9600
C16 H5 0.9600
C17 H6 0.9600
C17 H8 0.9600
C17 H7 0.9600
C18 H11 0.9600
C18 H9 0.9600
C18 H10 0.9600
C19 C20 1.376(4)
C19 H12 0.9300
C20 H13 0.9300
C21 C26 1.393(4)
C21 C22 1.399(4)
C22 C23 1.375(4)
C22 H17 0.9300
C23 C24 1.389(4)
C23 H20 0.9300
C24 C25 1.389(4)
C24 C27 1.499(4)
C25 C26 1.387(4)
C25 H19 0.9300
C26 H18 0.9300
